data_4081530
loop_
_publ_author_name
'Jana, Rajkumar'
'Lissner, Falk'
'Schwederski, Brigitte'
'Fiedler, Jan'
'Kaim, Wolfgang'

_publ_section_title
;
 A Ligand-Bridged Heterotetranuclear (Fe2Cu2) Redox System with Fc/Fc+and
 Radical Ion Intermediates
;
_journal_issue 20
_journal_name_full Organometallics
_journal_page_first 5879
_journal_paper_doi 10.1021/om400466u
_journal_volume 32
_journal_year 2013
_chemical_formula_sum 'C78 H64 B2 Cl6 Cu2 F8 Fe2 N6 P4'
_chemical_formula_weight 1834.33
_chemical_name_systematic
; 
 ? 
;
_space_group_IT_number 2
_symmetry_cell_setting triclinic
_symmetry_space_group_name_Hall '-P 1'
_symmetry_space_group_name_H-M 'P -1'
_atom_sites_solution_hydrogens geom
_atom_sites_solution_primary direct
_atom_sites_solution_secondary difmap
_audit_creation_method SHELXL-97
_cell_angle_alpha 64.907(3)
_cell_angle_beta 75.654(3)
_cell_angle_gamma 64.757(2)
_cell_formula_units_Z 1
_cell_length_a 12.0203(5)
_cell_length_b 13.1333(6)
_cell_length_c 14.5297(6)
_cell_measurement_temperature 100(2)
_cell_volume 1872.62(15)
_computing_cell_refinement 'HKL Scalepack (Otwinowski & Minor 1997)'
_computing_data_collection 'Collect (Nonius BV, 1997-2000)'
_computing_data_reduction 'HKL Denzo&Scalepack (Otwinowski&Minor 1997)'
_computing_structure_refinement 'SHELXL-97 (Sheldrick, 1997)'
_computing_structure_solution 'SHELXS-97 (Sheldrick, 1990)'
_diffrn_ambient_temperature 100(2)
_diffrn_measured_fraction_theta_full 0.962
_diffrn_measured_fraction_theta_max 0.962
_diffrn_measurement_device_type 'Kappa CCD (Nonius)'
_diffrn_measurement_method CCD
_diffrn_radiation_monochromator graphite
_diffrn_radiation_source 'fine-focus sealed tube'
_diffrn_radiation_type MoK\a
_diffrn_radiation_wavelength 0.71073
_diffrn_reflns_av_R_equivalents 0.0933
_diffrn_reflns_av_sigmaI/netI 0.1323
_diffrn_reflns_limit_h_max 15
_diffrn_reflns_limit_h_min -15
_diffrn_reflns_limit_k_max 17
_diffrn_reflns_limit_k_min -16
_diffrn_reflns_limit_l_max 19
_diffrn_reflns_limit_l_min -19
_diffrn_reflns_number 15180
_diffrn_reflns_theta_full 28.26
_diffrn_reflns_theta_max 28.26
_diffrn_reflns_theta_min 7.57
_exptl_absorpt_coefficient_mu 1.310
_exptl_absorpt_correction_T_max 0.7697
_exptl_absorpt_correction_T_min 0.6748
_exptl_absorpt_correction_type empirical
_exptl_absorpt_process_details 'Scalepack (W. Minor & Z. Otwinowski)'
_exptl_crystal_colour green
_exptl_crystal_density_diffrn 1.627
_exptl_crystal_density_method 'not measured'
_exptl_crystal_description block
_exptl_crystal_F_000 928
_exptl_crystal_size_max 0.3
_exptl_crystal_size_mid 0.2
_exptl_crystal_size_min 0.2
_refine_diff_density_max 0.931
_refine_diff_density_min -0.726
_refine_diff_density_rms 0.154
_refine_ls_extinction_method none
_refine_ls_goodness_of_fit_ref 1.141
_refine_ls_hydrogen_treatment mixed
_refine_ls_matrix_type full
_refine_ls_number_parameters 487
_refine_ls_number_reflns 8904
_refine_ls_number_restraints 0
_refine_ls_restrained_S_all 1.141
_refine_ls_R_factor_all 0.1480
_refine_ls_R_factor_gt 0.0778
_refine_ls_shift/su_max 0.001
_refine_ls_shift/su_mean 0.000
_refine_ls_structure_factor_coef Fsqd
_refine_ls_weighting_details 'calc w=1/[\s^2^(Fo^2^)+(0.0000P)^2^+10.9323P] where P=(Fo^2^+2Fc^2^)/3'
_refine_ls_weighting_scheme calc
_refine_ls_wR_factor_gt 0.1301
_refine_ls_wR_factor_ref 0.1584
_reflns_number_gt 5593
_reflns_number_total 8904
_reflns_threshold_expression >2sigma(I)
_cod_data_source_file om400466u_si_002.cif
_cod_data_source_block c:\crystal\x-red\rjjun09a
_cod_depositor_comments
;
The following automatic conversions were performed:

'_symmetry_cell_setting' value 'Triclinic' changed to 'triclinic'
according to /home/saulius/struct/CIF-dictionaries/cif_core.dic
dictionary named 'cif_core.dic' version 2.4.2 from 2011-04-26.

Automatic conversion script
Id: cif_fix_values 1891 2012-01-12 08:04:46Z andrius 
;
_cod_original_cell_volume 1872.62(14)
_cod_original_sg_symbol_H-M P-1
_cod_database_code 4081530

loop_
_symmetry_equiv_pos_as_xyz
'x, y, z'
'-x, -y, -z'

loop_
_atom_site_label
_atom_site_type_symbol
_atom_site_fract_x
_atom_site_fract_y
_atom_site_fract_z
_atom_site_U_iso_or_equiv
_atom_site_adp_type
_atom_site_occupancy
_atom_site_symmetry_multiplicity
_atom_site_calc_flag
_atom_site_refinement_flags
Cu Cu 0.05677(6) 0.82296(6) 0.15140(5) 0.00978(16) Uani 1 1 d .
Fe Fe 0.31496(7) 0.58079(7) 0.35258(6) 0.00939(18) Uani 1 1 d .
Cl1 Cl 0.41552(14) 1.18688(15) -0.14548(14) 0.0310(4) Uani 1 1 d .
Cl2 Cl -0.40266(18) 1.09068(15) 0.52976(14) 0.0364(4) Uani 1 1 d .
Cl3 Cl -0.2957(2) 1.2502(2) 0.35635(14) 0.0414(5) Uani 1 1 d .
P1 P 0.10664(13) 0.86214(12) 0.26871(11) 0.0102(3) Uani 1 1 d .
P2 P 0.13770(13) 0.62070(12) 0.18563(11) 0.0090(3) Uani 1 1 d .
N1 N 0.2395(4) 0.9670(4) 0.0308(4) 0.0141(10) Uani 1 1 d .
N2 N -0.1196(4) 0.8864(4) 0.1114(4) 0.0120(9) Uani 1 1 d .
N3 N 0.0524(4) 0.9652(4) 0.0207(3) 0.0108(9) Uani 1 1 d .
C1 C 0.1418(5) 1.0184(5) -0.0226(4) 0.0121(11) Uani 1 1 d .
C2 C 0.3222(5) 1.0205(5) -0.0065(5) 0.0209(13) Uani 1 1 d .
H2A H 0.3908 0.9912 0.0290 0.025 Uiso 1 1 calc R
C3 C 0.3075(6) 1.1194(5) -0.0976(5) 0.0201(13) Uani 1 1 d .
C4 C -0.2060(5) 0.8371(5) 0.1493(4) 0.0132(11) Uani 1 1 d .
H4A H -0.1971 0.7726 0.2113 0.016 Uiso 1 1 calc R
C5 C 0.1035(5) 1.0139(5) 0.2305(4) 0.0131(11) Uani 1 1 d .
C6 C 0.2084(5) 1.0377(5) 0.2271(4) 0.0137(11) Uani 1 1 d .
H6A H 0.2823 0.9743 0.2483 0.016 Uiso 1 1 calc R
C7 C 0.2008(5) 1.1570(5) 0.1918(4) 0.0155(12) Uani 1 1 d .
H7A H 0.2701 1.1732 0.1886 0.019 Uiso 1 1 calc R
C8 C 0.0901(6) 1.2516(5) 0.1614(4) 0.0166(12) Uani 1 1 d .
H8A H 0.0853 1.3310 0.1389 0.020 Uiso 1 1 calc R
C9 C -0.0143(5) 1.2282(5) 0.1646(4) 0.0148(11) Uani 1 1 d .
H9A H -0.0884 1.2917 0.1439 0.018 Uiso 1 1 calc R
C10 C -0.0067(5) 1.1101(5) 0.1985(4) 0.0138(11) Uani 1 1 d .
H10A H -0.0758 1.0945 0.2000 0.017 Uiso 1 1 calc R
C11 C 0.0059(5) 0.8452(5) 0.3860(4) 0.0127(11) Uani 1 1 d .
C12 C -0.0956(6) 0.8147(5) 0.3944(5) 0.0187(12) Uani 1 1 d .
H12A H -0.1102 0.8035 0.3401 0.022 Uiso 1 1 calc R
C13 C -0.1741(6) 0.8012(6) 0.4821(5) 0.0242(14) Uani 1 1 d .
H13A H -0.2405 0.7802 0.4865 0.029 Uiso 1 1 calc R
C14 C -0.1550(6) 0.8186(5) 0.5638(5) 0.0233(14) Uani 1 1 d .
H14A H -0.2080 0.8091 0.6229 0.028 Uiso 1 1 calc R
C15 C -0.0552(6) 0.8507(6) 0.5559(5) 0.0212(13) Uani 1 1 d .
H15A H -0.0412 0.8620 0.6105 0.025 Uiso 1 1 calc R
C16 C 0.0232(6) 0.8658(5) 0.4674(5) 0.0175(12) Uani 1 1 d .
H16A H 0.0877 0.8897 0.4622 0.021 Uiso 1 1 calc R
C17 C 0.0182(5) 0.5625(5) 0.1977(4) 0.0122(11) Uani 1 1 d .
C18 C -0.0382(5) 0.5998(5) 0.1100(5) 0.0165(12) Uani 1 1 d .
H18A H -0.0111 0.6476 0.0477 0.020 Uiso 1 1 calc R
C19 C -0.1341(6) 0.5659(5) 0.1153(5) 0.0192(13) Uani 1 1 d .
H19A H -0.1716 0.5911 0.0565 0.023 Uiso 1 1 calc R
C20 C -0.1753(5) 0.4943(5) 0.2077(5) 0.0157(12) Uani 1 1 d .
H20A H -0.2401 0.4717 0.2111 0.019 Uiso 1 1 calc R
C21 C -0.1188(5) 0.4569(5) 0.2949(5) 0.0154(12) Uani 1 1 d .
H21A H -0.1463 0.4091 0.3569 0.018 Uiso 1 1 calc R
C22 C -0.0217(5) 0.4899(5) 0.2908(4) 0.0131(11) Uani 1 1 d .
H22A H 0.0164 0.4638 0.3494 0.016 Uiso 1 1 calc R
C23 C 0.2468(5) 0.5716(5) 0.0867(4) 0.0119(11) Uani 1 1 d .
C24 C 0.2794(5) 0.6577(6) -0.0006(5) 0.0172(12) Uani 1 1 d .
H24A H 0.2493 0.7378 -0.0058 0.021 Uiso 1 1 calc R
C25 C 0.3566(6) 0.6236(6) -0.0791(5) 0.0207(13) Uani 1 1 d .
H25A H 0.3783 0.6806 -0.1374 0.025 Uiso 1 1 calc R
C26 C 0.4014(6) 0.5038(6) -0.0702(5) 0.0212(14) Uani 1 1 d .
H26A H 0.4528 0.4814 -0.1233 0.025 Uiso 1 1 calc R
C27 C 0.3712(6) 0.4166(6) 0.0161(5) 0.0218(13) Uani 1 1 d .
H27A H 0.4030 0.3364 0.0213 0.026 Uiso 1 1 calc R
C28 C 0.2928(5) 0.4507(5) 0.0951(5) 0.0148(11) Uani 1 1 d .
H28A H 0.2711 0.3934 0.1531 0.018 Uiso 1 1 calc R
C29 C 0.2123(5) 0.5278(5) 0.3027(4) 0.0105(10) Uani 1 1 d .
C30 C 0.3357(5) 0.4373(4) 0.3167(4) 0.0096(10) Uani 1 1 d .
H30A H 0.3943 0.4103 0.2639 0.012 Uiso 1 1 calc R
C31 C 0.3579(6) 0.3972(5) 0.4206(5) 0.0159(12) Uani 1 1 d .
H31A H 0.4348 0.3377 0.4516 0.019 Uiso 1 1 calc R
C32 C 0.2494(6) 0.4577(5) 0.4716(4) 0.0161(12) Uani 1 1 d .
H32A H 0.2390 0.4475 0.5436 0.019 Uiso 1 1 calc R
C33 C 0.1605(5) 0.5387(5) 0.3998(4) 0.0133(11) Uani 1 1 d .
H33A H 0.0775 0.5928 0.4141 0.016 Uiso 1 1 calc R
C34 C 0.2611(5) 0.7636(5) 0.3019(4) 0.0119(11) Uani 1 1 d .
C35 C 0.3548(5) 0.7156(5) 0.2316(4) 0.0137(11) Uani 1 1 d .
H35A H 0.3458 0.7360 0.1600 0.016 Uiso 1 1 calc R
C36 C 0.4623(5) 0.6345(5) 0.2837(5) 0.0157(12) Uani 1 1 d .
H36A H 0.5402 0.5879 0.2549 0.019 Uiso 1 1 calc R
C37 C 0.4375(6) 0.6314(5) 0.3847(5) 0.0166(12) Uani 1 1 d .
H37A H 0.4950 0.5811 0.4382 0.020 Uiso 1 1 calc R
C38 C 0.3162(6) 0.7087(5) 0.3971(5) 0.0154(12) Uani 1 1 d .
H38A H 0.2752 0.7226 0.4603 0.018 Uiso 1 1 calc R
C39 C -0.3353(10) 1.1201(7) 0.4037(6) 0.049(2) Uani 1 1 d .
B B 0.4482(8) 0.9074(8) -0.2030(7) 0.0325(19) Uani 1 1 d .
F1 F 0.3310(4) 0.9006(4) -0.1709(4) 0.0437(11) Uani 1 1 d .
F2 F 0.5025(4) 0.8880(5) -0.1217(4) 0.0538(14) Uani 1 1 d .
F3 F 0.5210(5) 0.8180(4) -0.2450(4) 0.0473(12) Uani 1 1 d .
F4 F 0.4338(6) 1.0196(5) -0.2767(4) 0.0699(19) Uani 1 1 d .

loop_
_atom_site_aniso_label
_atom_site_aniso_U_11
_atom_site_aniso_U_22
_atom_site_aniso_U_33
_atom_site_aniso_U_23
_atom_site_aniso_U_13
_atom_site_aniso_U_12
Cu 0.0081(3) 0.0082(3) 0.0109(3) -0.0005(3) -0.0034(3) -0.0028(3)
Fe 0.0097(4) 0.0070(4) 0.0112(4) -0.0014(3) -0.0035(3) -0.0032(3)
Cl1 0.0145(7) 0.0226(8) 0.0458(10) 0.0084(7) -0.0109(7) -0.0139(7)
Cl2 0.0417(11) 0.0222(8) 0.0245(9) -0.0024(7) 0.0034(8) -0.0025(8)
Cl3 0.0498(12) 0.0621(13) 0.0232(9) -0.0138(9) 0.0041(8) -0.0357(11)
P1 0.0095(6) 0.0073(6) 0.0129(7) -0.0030(5) -0.0020(5) -0.0024(5)
P2 0.0080(6) 0.0088(6) 0.0106(6) -0.0019(5) -0.0024(5) -0.0040(5)
N1 0.008(2) 0.015(2) 0.016(2) -0.001(2) -0.0057(19) -0.0035(19)
N2 0.011(2) 0.011(2) 0.012(2) -0.0025(19) -0.0022(18) -0.0041(19)
N3 0.011(2) 0.006(2) 0.013(2) -0.0014(18) -0.0027(18) -0.0023(18)
C1 0.013(3) 0.007(2) 0.009(3) 0.004(2) -0.001(2) -0.004(2)
C2 0.011(3) 0.017(3) 0.030(3) 0.000(3) -0.010(3) -0.004(2)
C3 0.013(3) 0.016(3) 0.029(3) -0.001(3) -0.004(2) -0.009(2)
C4 0.006(2) 0.010(3) 0.018(3) 0.000(2) -0.002(2) -0.004(2)
C5 0.014(3) 0.007(2) 0.015(3) -0.004(2) -0.001(2) -0.001(2)
C6 0.013(3) 0.010(3) 0.015(3) -0.002(2) -0.001(2) -0.003(2)
C7 0.015(3) 0.017(3) 0.017(3) -0.005(2) -0.002(2) -0.008(2)
C8 0.025(3) 0.008(3) 0.016(3) -0.003(2) 0.003(2) -0.008(2)
C9 0.017(3) 0.007(2) 0.017(3) -0.004(2) -0.003(2) -0.002(2)
C10 0.015(3) 0.014(3) 0.013(3) -0.006(2) -0.002(2) -0.004(2)
C11 0.010(3) 0.007(2) 0.019(3) -0.005(2) 0.003(2) -0.002(2)
C12 0.019(3) 0.017(3) 0.023(3) -0.006(3) 0.001(2) -0.012(3)
C13 0.022(3) 0.024(3) 0.028(3) -0.009(3) 0.009(3) -0.017(3)
C14 0.030(4) 0.015(3) 0.020(3) -0.004(3) 0.004(3) -0.010(3)
C15 0.027(3) 0.019(3) 0.018(3) -0.007(3) 0.001(3) -0.010(3)
C16 0.020(3) 0.015(3) 0.018(3) -0.006(2) -0.005(2) -0.005(2)
C17 0.009(2) 0.011(3) 0.020(3) -0.008(2) 0.000(2) -0.005(2)
C18 0.015(3) 0.022(3) 0.016(3) -0.008(2) -0.004(2) -0.008(2)
C19 0.019(3) 0.016(3) 0.028(3) -0.006(3) -0.012(3) -0.007(2)
C20 0.007(3) 0.012(3) 0.028(3) -0.011(2) 0.002(2) -0.002(2)
C21 0.019(3) 0.017(3) 0.017(3) -0.010(2) 0.006(2) -0.013(2)
C22 0.014(3) 0.016(3) 0.013(3) -0.007(2) 0.001(2) -0.008(2)
C23 0.004(2) 0.023(3) 0.014(3) -0.010(2) -0.002(2) -0.004(2)
C24 0.012(3) 0.022(3) 0.018(3) -0.006(2) -0.006(2) -0.005(2)
C25 0.019(3) 0.032(3) 0.011(3) -0.003(3) 0.000(2) -0.014(3)
C26 0.013(3) 0.043(4) 0.017(3) -0.019(3) 0.003(2) -0.012(3)
C27 0.015(3) 0.030(3) 0.026(3) -0.018(3) -0.005(3) -0.005(3)
C28 0.013(3) 0.018(3) 0.017(3) -0.009(2) -0.002(2) -0.006(2)
C29 0.015(3) 0.013(3) 0.009(3) -0.005(2) -0.003(2) -0.008(2)
C30 0.007(2) 0.005(2) 0.015(3) -0.001(2) -0.006(2) 0.000(2)
C31 0.020(3) 0.008(3) 0.018(3) -0.001(2) -0.006(2) -0.005(2)
C32 0.023(3) 0.020(3) 0.008(3) -0.003(2) -0.003(2) -0.012(3)
C33 0.013(3) 0.017(3) 0.014(3) -0.003(2) -0.002(2) -0.011(2)
C34 0.008(2) 0.006(2) 0.017(3) 0.000(2) 0.003(2) -0.005(2)
C35 0.016(3) 0.007(2) 0.016(3) -0.002(2) 0.001(2) -0.006(2)
C36 0.008(2) 0.011(3) 0.026(3) -0.004(2) 0.001(2) -0.004(2)
C37 0.021(3) 0.012(3) 0.021(3) -0.001(2) -0.007(2) -0.013(2)
C38 0.024(3) 0.008(2) 0.016(3) -0.002(2) -0.007(2) -0.008(2)
C39 0.081(7) 0.021(4) 0.028(4) -0.009(3) 0.011(4) -0.013(4)
B 0.034(5) 0.030(4) 0.031(4) -0.015(4) 0.009(4) -0.013(4)
F1 0.031(2) 0.047(3) 0.053(3) -0.027(2) 0.005(2) -0.010(2)
F2 0.026(2) 0.068(4) 0.066(3) -0.041(3) -0.008(2) 0.003(2)
F3 0.046(3) 0.041(3) 0.047(3) -0.024(2) 0.011(2) -0.008(2)
F4 0.103(5) 0.035(3) 0.043(3) -0.011(2) 0.034(3) -0.026(3)

loop_
_atom_type_symbol
_atom_type_description
_atom_type_scat_dispersion_real
_atom_type_scat_dispersion_imag
_atom_type_scat_source
Cu Cu 0.3201 1.2651 'International Tables Vol C Tables 4.2.6.8 and 6.1.1.4'
Fe Fe 0.3463 0.8444 'International Tables Vol C Tables 4.2.6.8 and 6.1.1.4'
Cl Cl 0.1484 0.1585 'International Tables Vol C Tables 4.2.6.8 and 6.1.1.4'
P P 0.1023 0.0942 'International Tables Vol C Tables 4.2.6.8 and 6.1.1.4'
N N 0.0061 0.0033 'International Tables Vol C Tables 4.2.6.8 and 6.1.1.4'
C C 0.0033 0.0016 'International Tables Vol C Tables 4.2.6.8 and 6.1.1.4'
H H 0.0000 0.0000 'International Tables Vol C Tables 4.2.6.8 and 6.1.1.4'
B B 0.0013 0.0007 'International Tables Vol C Tables 4.2.6.8 and 6.1.1.4'
F F 0.0171 0.0103 'International Tables Vol C Tables 4.2.6.8 and 6.1.1.4'

loop_
_geom_angle_atom_site_label_1
_geom_angle_atom_site_label_2
_geom_angle_atom_site_label_3
_geom_angle
_geom_angle_site_symmetry_1
_geom_angle_site_symmetry_3
N3 Cu N2 76.92(18) . .
N3 Cu P1 105.50(13) . .
N2 Cu P1 124.16(14) . .
N3 Cu P2 131.86(14) . .
N2 Cu P2 107.30(13) . .
P1 Cu P2 109.79(6) . .
C35 Fe C29 106.9(2) . .
C35 Fe C34 41.6(2) . .
C29 Fe C34 112.6(2) . .
C35 Fe C33 132.1(2) . .
C29 Fe C33 41.3(2) . .
C34 Fe C33 108.0(2) . .
C35 Fe C38 68.8(2) . .
C29 Fe C38 146.1(2) . .
C34 Fe C38 41.3(2) . .
C33 Fe C38 115.6(2) . .
C35 Fe C36 40.5(2) . .
C29 Fe C36 131.7(2) . .
C34 Fe C36 69.0(2) . .
C33 Fe C36 171.6(2) . .
C38 Fe C36 67.7(2) . .
C35 Fe C31 145.3(2) . .
C29 Fe C31 69.0(2) . .
C34 Fe C31 173.0(2) . .
C33 Fe C31 68.4(2) . .
C38 Fe C31 133.9(2) . .
C36 Fe C31 115.5(2) . .
C35 Fe C30 113.3(2) . .
C29 Fe C30 41.4(2) . .
C34 Fe C30 144.9(2) . .
C33 Fe C30 68.9(2) . .
C38 Fe C30 172.3(2) . .
C36 Fe C30 108.7(2) . .
C31 Fe C30 40.5(2) . .
C35 Fe C32 172.1(2) . .
C29 Fe C32 68.6(2) . .
C34 Fe C32 133.2(2) . .
C33 Fe C32 40.3(2) . .
C38 Fe C32 111.0(2) . .
C36 Fe C32 147.2(2) . .
C31 Fe C32 40.3(2) . .
C30 Fe C32 68.0(2) . .
C35 Fe C37 67.9(2) . .
C29 Fe C37 171.4(2) . .
C34 Fe C37 68.4(2) . .
C33 Fe C37 147.2(2) . .
C38 Fe C37 39.7(2) . .
C36 Fe C37 40.0(2) . .
C31 Fe C37 111.1(2) . .
C30 Fe C37 133.3(2) . .
C32 Fe C37 117.4(2) . .
C34 P1 C5 105.4(3) . .
C34 P1 C11 107.6(3) . .
C5 P1 C11 102.7(3) . .
C34 P1 Cu 109.9(2) . .
C5 P1 Cu 115.88(19) . .
C11 P1 Cu 114.52(19) . .
C29 P2 C23 105.9(3) . .
C29 P2 C17 104.2(3) . .
C23 P2 C17 101.8(2) . .
C29 P2 Cu 115.83(18) . .
C23 P2 Cu 116.01(19) . .
C17 P2 Cu 111.59(18) . .
C1 N1 C2 115.3(5) . .
C4 N2 C1 115.7(5) . 2_575
C4 N2 Cu 130.2(4) . .
C1 N2 Cu 113.0(4) 2_575 .
N3 N3 C1 111.8(5) 2_575 .
N3 N3 Cu 119.0(5) 2_575 .
C1 N3 Cu 127.6(4) . .
N1 C1 N2 127.9(5) . 2_575
N1 C1 N3 114.6(4) . .
N2 C1 N3 117.5(5) 2_575 .
N1 C2 C3 121.0(5) . .
C4 C3 C2 119.3(5) 2_575 .
C4 C3 Cl1 120.1(5) 2_575 .
C2 C3 Cl1 120.6(5) . .
N2 C4 C3 120.7(5) . 2_575
C10 C5 C6 119.5(5) . .
C10 C5 P1 117.7(4) . .
C6 C5 P1 122.7(4) . .
C7 C6 C5 119.6(5) . .
C8 C7 C6 120.2(5) . .
C7 C8 C9 120.3(5) . .
C10 C9 C8 119.6(5) . .
C9 C10 C5 120.8(5) . .
C16 C11 C12 118.3(5) . .
C16 C11 P1 122.4(4) . .
C12 C11 P1 119.2(5) . .
C13 C12 C11 120.9(6) . .
C12 C13 C14 120.7(6) . .
C13 C14 C15 119.1(6) . .
C16 C15 C14 120.4(6) . .
C15 C16 C11 120.5(6) . .
C18 C17 C22 120.0(5) . .
C18 C17 P2 117.2(4) . .
C22 C17 P2 122.6(4) . .
C19 C18 C17 120.0(6) . .
C18 C19 C20 120.5(6) . .
C21 C20 C19 119.4(5) . .
C20 C21 C22 120.8(5) . .
C21 C22 C17 119.2(5) . .
C24 C23 C28 120.1(5) . .
C24 C23 P2 119.0(4) . .
C28 C23 P2 120.8(4) . .
C25 C24 C23 120.0(6) . .
C24 C25 C26 119.5(6) . .
C25 C26 C27 121.5(6) . .
C26 C27 C28 119.2(6) . .
C27 C28 C23 119.7(6) . .
C33 C29 C30 107.2(5) . .
C33 C29 P2 124.6(4) . .
C30 C29 P2 128.0(4) . .
C33 C29 Fe 69.5(3) . .
C30 C29 Fe 70.4(3) . .
P2 C29 Fe 121.6(3) . .
C31 C30 C29 107.6(5) . .
C31 C30 Fe 69.5(3) . .
C29 C30 Fe 68.3(3) . .
C32 C31 C30 108.4(5) . .
C32 C31 Fe 70.2(3) . .
C30 C31 Fe 70.0(3) . .
C33 C32 C31 108.5(5) . .
C33 C32 Fe 68.7(3) . .
C31 C32 Fe 69.5(3) . .
C32 C33 C29 108.4(5) . .
C32 C33 Fe 70.9(3) . .
C29 C33 Fe 69.2(3) . .
C38 C34 C35 106.1(5) . .
C38 C34 P1 131.2(4) . .
C35 C34 P1 122.4(4) . .
C38 C34 Fe 69.8(3) . .
C35 C34 Fe 69.1(3) . .
P1 C34 Fe 121.8(3) . .
C36 C35 C34 108.1(5) . .
C36 C35 Fe 70.7(3) . .
C34 C35 Fe 69.3(3) . .
C37 C36 C35 108.1(5) . .
C37 C36 Fe 70.4(3) . .
C35 C36 Fe 68.8(3) . .
C38 C37 C36 109.0(5) . .
C38 C37 Fe 69.4(3) . .
C36 C37 Fe 69.6(3) . .
C37 C38 C34 108.6(5) . .
C37 C38 Fe 70.9(3) . .
C34 C38 Fe 68.9(3) . .
Cl2 C39 Cl3 112.2(5) . .
F2 B F4 111.7(7) . .
F2 B F1 109.8(6) . .
F4 B F1 107.6(7) . .
F2 B F3 109.3(7) . .
F4 B F3 109.5(6) . .
F1 B F3 108.8(7) . .

loop_
_geom_bond_atom_site_label_1
_geom_bond_atom_site_label_2
_geom_bond_distance
_geom_bond_site_symmetry_2
Cu N3 2.014(4) .
Cu N2 2.054(5) .
Cu P1 2.2457(16) .
Cu P2 2.2726(15) .
Fe C35 2.030(6) .
Fe C29 2.033(5) .
Fe C34 2.034(5) .
Fe C33 2.036(5) .
Fe C38 2.046(6) .
Fe C36 2.056(6) .
Fe C31 2.056(6) .
Fe C30 2.062(5) .
Fe C32 2.065(6) .
Fe C37 2.065(6) .
Cl1 C3 1.722(6) .
Cl2 C39 1.759(8) .
Cl3 C39 1.776(9) .
P1 C34 1.795(6) .
P1 C5 1.814(6) .
P1 C11 1.818(6) .
P2 C29 1.803(5) .
P2 C23 1.825(6) .
P2 C17 1.838(5) .
N1 C1 1.330(7) .
N1 C2 1.335(8) .
N2 C4 1.338(7) .
N2 C1 1.348(7) 2_575
N3 N3 1.308(9) 2_575
N3 C1 1.403(7) .
C1 N2 1.348(7) 2_575
C2 C3 1.390(9) .
C3 C4 1.369(8) 2_575
C4 C3 1.369(8) 2_575
C5 C10 1.394(8) .
C5 C6 1.408(8) .
C6 C7 1.395(8) .
C7 C8 1.387(8) .
C8 C9 1.401(8) .
C9 C10 1.382(8) .
C11 C16 1.399(8) .
C11 C12 1.402(8) .
C12 C13 1.378(9) .
C13 C14 1.386(10) .
C14 C15 1.398(9) .
C15 C16 1.387(9) .
C17 C18 1.393(8) .
C17 C22 1.394(8) .
C18 C19 1.377(8) .
C19 C20 1.388(9) .
C20 C21 1.386(8) .
C21 C22 1.389(8) .
C23 C24 1.399(8) .
C23 C28 1.401(8) .
C24 C25 1.385(9) .
C25 C26 1.386(9) .
C26 C27 1.388(9) .
C27 C28 1.395(9) .
C29 C33 1.435(8) .
C29 C30 1.447(7) .
C30 C31 1.425(8) .
C31 C32 1.421(9) .
C32 C33 1.415(8) .
C34 C38 1.439(8) .
C34 C35 1.443(8) .
C35 C36 1.416(8) .
C36 C37 1.409(9) .
C37 C38 1.397(9) .
B F2 1.369(10) .
B F4 1.372(10) .
B F1 1.398(10) .
B F3 1.409(9) .

loop_
_geom_torsion_atom_site_label_1
_geom_torsion_atom_site_label_2
_geom_torsion_atom_site_label_3
_geom_torsion_atom_site_label_4
_geom_torsion
_geom_torsion_site_symmetry_1
_geom_torsion_site_symmetry_4
N3 Cu P1 C34 -108.7(2) . .
N2 Cu P1 C34 166.8(2) . .
P2 Cu P1 C34 38.02(19) . .
N3 Cu P1 C5 10.7(3) . .
N2 Cu P1 C5 -73.8(3) . .
P2 Cu P1 C5 157.4(2) . .
N3 Cu P1 C11 130.1(2) . .
N2 Cu P1 C11 45.5(3) . .
P2 Cu P1 C11 -83.2(2) . .
N3 Cu P2 C29 140.3(3) . .
N2 Cu P2 C29 -131.9(2) . .
P1 Cu P2 C29 5.6(2) . .
N3 Cu P2 C23 15.3(3) . .
N2 Cu P2 C23 103.1(2) . .
P1 Cu P2 C23 -119.43(19) . .
N3 Cu P2 C17 -100.7(3) . .
N2 Cu P2 C17 -12.9(2) . .
P1 Cu P2 C17 124.6(2) . .
N3 Cu N2 C4 169.1(5) . .
P1 Cu N2 C4 -90.8(5) . .
P2 Cu N2 C4 39.0(5) . .
N3 Cu N2 C1 1.8(4) . 2_575
P1 Cu N2 C1 101.8(4) . 2_575
P2 Cu N2 C1 -128.4(4) . 2_575
N2 Cu N3 N3 6.8(5) . 2_575
P1 Cu N3 N3 -115.4(5) . 2_575
P2 Cu N3 N3 108.5(5) . 2_575
N2 Cu N3 C1 170.9(5) . .
P1 Cu N3 C1 48.7(5) . .
P2 Cu N3 C1 -87.4(5) . .
C2 N1 C1 N2 3.4(9) . 2_575
C2 N1 C1 N3 -176.6(5) . .
N3 N3 C1 N1 164.9(6) 2_575 .
Cu N3 C1 N1 -0.1(7) . .
N3 N3 C1 N2 -15.0(8) 2_575 2_575
Cu N3 C1 N2 179.9(4) . 2_575
C1 N1 C2 C3 -2.9(9) . .
N1 C2 C3 C4 0.5(10) . 2_575
N1 C2 C3 Cl1 -179.5(5) . .
C1 N2 C4 C3 1.8(8) 2_575 2_575
Cu N2 C4 C3 -165.2(5) . 2_575
C34 P1 C5 C10 178.8(4) . .
C11 P1 C5 C10 -68.6(5) . .
Cu P1 C5 C10 57.1(5) . .
C34 P1 C5 C6 2.1(6) . .
C11 P1 C5 C6 114.7(5) . .
Cu P1 C5 C6 -119.7(5) . .
C10 C5 C6 C7 -0.1(8) . .
P1 C5 C6 C7 176.6(4) . .
C5 C6 C7 C8 0.9(9) . .
C6 C7 C8 C9 -1.0(9) . .
C7 C8 C9 C10 0.2(9) . .
C8 C9 C10 C5 0.6(9) . .
C6 C5 C10 C9 -0.7(8) . .
P1 C5 C10 C9 -177.5(4) . .
C34 P1 C11 C16 57.4(5) . .
C5 P1 C11 C16 -53.6(5) . .
Cu P1 C11 C16 179.9(4) . .
C34 P1 C11 C12 -125.0(5) . .
C5 P1 C11 C12 124.0(5) . .
Cu P1 C11 C12 -2.5(5) . .
C16 C11 C12 C13 -2.2(9) . .
P1 C11 C12 C13 -179.9(5) . .
C11 C12 C13 C14 0.6(10) . .
C12 C13 C14 C15 0.3(10) . .
C13 C14 C15 C16 0.5(9) . .
C14 C15 C16 C11 -2.1(9) . .
C12 C11 C16 C15 3.0(8) . .
P1 C11 C16 C15 -179.4(5) . .
C29 P2 C17 C18 -167.0(4) . .
C23 P2 C17 C18 -57.0(5) . .
Cu P2 C17 C18 67.3(5) . .
C29 P2 C17 C22 16.9(5) . .
C23 P2 C17 C22 126.8(5) . .
Cu P2 C17 C22 -108.8(4) . .
C22 C17 C18 C19 0.6(9) . .
P2 C17 C18 C19 -175.7(5) . .
C17 C18 C19 C20 -0.1(9) . .
C18 C19 C20 C21 -0.1(9) . .
C19 C20 C21 C22 -0.1(8) . .
C20 C21 C22 C17 0.6(8) . .
C18 C17 C22 C21 -0.8(8) . .
P2 C17 C22 C21 175.2(4) . .
C29 P2 C23 C24 -126.7(4) . .
C17 P2 C23 C24 124.7(4) . .
Cu P2 C23 C24 3.3(5) . .
C29 P2 C23 C28 56.5(5) . .
C17 P2 C23 C28 -52.1(5) . .
Cu P2 C23 C28 -173.5(4) . .
C28 C23 C24 C25 0.4(8) . .
P2 C23 C24 C25 -176.4(4) . .
C23 C24 C25 C26 -0.3(8) . .
C24 C25 C26 C27 -0.4(9) . .
C25 C26 C27 C28 0.9(9) . .
C26 C27 C28 C23 -0.7(8) . .
C24 C23 C28 C27 0.0(8) . .
P2 C23 C28 C27 176.8(4) . .
C23 P2 C29 C33 177.9(4) . .
C17 P2 C29 C33 -75.2(5) . .
Cu P2 C29 C33 47.8(5) . .
C23 P2 C29 C30 3.3(5) . .
C17 P2 C29 C30 110.3(5) . .
Cu P2 C29 C30 -126.8(4) . .
C23 P2 C29 Fe 92.2(3) . .
C17 P2 C29 Fe -160.8(3) . .
Cu P2 C29 Fe -37.9(4) . .
C35 Fe C29 C33 -135.8(3) . .
C34 Fe C29 C33 -91.9(3) . .
C38 Fe C29 C33 -58.8(5) . .
C36 Fe C29 C33 -173.3(3) . .
C31 Fe C29 C33 80.8(4) . .
C30 Fe C29 C33 117.9(4) . .
C32 Fe C29 C33 37.4(3) . .
C37 Fe C29 C33 173.2(15) . .
C35 Fe C29 C30 106.3(3) . .
C34 Fe C29 C30 150.2(3) . .
C33 Fe C29 C30 -117.9(4) . .
C38 Fe C29 C30 -176.8(4) . .
C36 Fe C29 C30 68.8(4) . .
C31 Fe C29 C30 -37.2(3) . .
C32 Fe C29 C30 -80.6(3) . .
C37 Fe C29 C30 55.3(16) . .
C35 Fe C29 P2 -17.0(4) . .
C34 Fe C29 P2 26.9(4) . .
C33 Fe C29 P2 118.8(5) . .
C38 Fe C29 P2 60.0(6) . .
C36 Fe C29 P2 -54.5(5) . .
C31 Fe C29 P2 -160.4(4) . .
C30 Fe C29 P2 -123.3(5) . .
C32 Fe C29 P2 156.2(4) . .
C37 Fe C29 P2 -68.0(16) . .
C33 C29 C30 C31 -1.4(6) . .
P2 C29 C30 C31 173.9(4) . .
Fe C29 C30 C31 58.6(4) . .
C33 C29 C30 Fe -60.0(3) . .
P2 C29 C30 Fe 115.3(4) . .
C35 Fe C30 C31 150.9(3) . .
C29 Fe C30 C31 -119.7(5) . .
C34 Fe C30 C31 -172.6(4) . .
C33 Fe C30 C31 -81.0(4) . .
C38 Fe C30 C31 46.7(19) . .
C36 Fe C30 C31 107.6(4) . .
C32 Fe C30 C31 -37.5(3) . .
C37 Fe C30 C31 70.0(4) . .
C35 Fe C30 C29 -89.4(3) . .
C34 Fe C30 C29 -52.9(5) . .
C33 Fe C30 C29 38.7(3) . .
C38 Fe C30 C29 166.4(17) . .
C36 Fe C30 C29 -132.7(3) . .
C31 Fe C30 C29 119.7(5) . .
C32 Fe C30 C29 82.2(3) . .
C37 Fe C30 C29 -170.3(3) . .
C29 C30 C31 C32 2.1(6) . .
Fe C30 C31 C32 59.9(4) . .
C29 C30 C31 Fe -57.8(4) . .
C35 Fe C31 C32 -170.9(4) . .
C29 Fe C31 C32 -81.3(4) . .
C34 Fe C31 C32 24(2) . .
C33 Fe C31 C32 -36.8(3) . .
C38 Fe C31 C32 68.6(5) . .
C36 Fe C31 C32 151.3(3) . .
C30 Fe C31 C32 -119.2(5) . .
C37 Fe C31 C32 107.9(4) . .
C35 Fe C31 C30 -51.6(5) . .
C29 Fe C31 C30 37.9(3) . .
C34 Fe C31 C30 142.9(18) . .
C33 Fe C31 C30 82.4(3) . .
C38 Fe C31 C30 -172.2(3) . .
C36 Fe C31 C30 -89.4(4) . .
C32 Fe C31 C30 119.2(5) . .
C37 Fe C31 C30 -132.9(3) . .
C30 C31 C32 C33 -2.0(6) . .
Fe C31 C32 C33 57.8(4) . .
C30 C31 C32 Fe -59.8(4) . .
C35 Fe C32 C33 18.1(19) . .
C29 Fe C32 C33 -38.2(3) . .
C34 Fe C32 C33 63.3(4) . .
C38 Fe C32 C33 105.3(4) . .
C36 Fe C32 C33 -173.6(4) . .
C31 Fe C32 C33 -120.6(5) . .
C30 Fe C32 C33 -82.9(4) . .
C37 Fe C32 C33 148.5(3) . .
C35 Fe C32 C31 138.7(17) . .
C29 Fe C32 C31 82.4(4) . .
C34 Fe C32 C31 -176.1(3) . .
C33 Fe C32 C31 120.6(5) . .
C38 Fe C32 C31 -134.1(3) . .
C36 Fe C32 C31 -53.0(6) . .
C30 Fe C32 C31 37.7(3) . .
C37 Fe C32 C31 -90.9(4) . .
C31 C32 C33 C29 1.1(6) . .
Fe C32 C33 C29 59.3(4) . .
C31 C32 C33 Fe -58.2(4) . .
C30 C29 C33 C32 0.2(6) . .
P2 C29 C33 C32 -175.3(4) . .
Fe C29 C33 C32 -60.4(4) . .
C30 C29 C33 Fe 60.6(4) . .
P2 C29 C33 Fe -114.9(4) . .
C35 Fe C33 C32 -176.7(4) . .
C29 Fe C33 C32 119.2(5) . .
C34 Fe C33 C32 -136.8(4) . .
C38 Fe C33 C32 -92.8(4) . .
C36 Fe C33 C32 155.8(15) . .
C31 Fe C33 C32 36.8(3) . .
C30 Fe C33 C32 80.4(4) . .
C37 Fe C33 C32 -59.0(6) . .
C35 Fe C33 C29 64.1(4) . .
C34 Fe C33 C29 104.1(3) . .
C38 Fe C33 C29 148.0(3) . .
C36 Fe C33 C29 36.6(18) . .
C31 Fe C33 C29 -82.4(3) . .
C30 Fe C33 C29 -38.8(3) . .
C32 Fe C33 C29 -119.2(5) . .
C37 Fe C33 C29 -178.1(4) . .
C5 P1 C34 C38 88.9(5) . .
C11 P1 C34 C38 -20.2(6) . .
Cu P1 C34 C38 -145.5(5) . .
C5 P1 C34 C35 -96.8(5) . .
C11 P1 C34 C35 154.1(4) . .
Cu P1 C34 C35 28.8(5) . .
C5 P1 C34 Fe 179.2(3) . .
C11 P1 C34 Fe 70.1(4) . .
Cu P1 C34 Fe -55.3(4) . .
C35 Fe C34 C38 -117.2(5) . .
C29 Fe C34 C38 152.5(3) . .
C33 Fe C34 C38 108.6(4) . .
C36 Fe C34 C38 -79.7(4) . .
C31 Fe C34 C38 50(2) . .
C30 Fe C34 C38 -172.6(4) . .
C32 Fe C34 C38 71.2(4) . .
C37 Fe C34 C38 -36.6(4) . .
C29 Fe C34 C35 -90.2(4) . .
C33 Fe C34 C35 -134.1(3) . .
C38 Fe C34 C35 117.2(5) . .
C36 Fe C34 C35 37.5(3) . .
C31 Fe C34 C35 167.5(18) . .
C30 Fe C34 C35 -55.4(5) . .
C32 Fe C34 C35 -171.6(3) . .
C37 Fe C34 C35 80.6(4) . .
C35 Fe C34 P1 116.0(5) . .
C29 Fe C34 P1 25.8(4) . .
C33 Fe C34 P1 -18.1(4) . .
C38 Fe C34 P1 -126.8(5) . .
C36 Fe C34 P1 153.5(4) . .
C31 Fe C34 P1 -76(2) . .
C30 Fe C34 P1 60.6(5) . .
C32 Fe C34 P1 -55.6(5) . .
C37 Fe C34 P1 -163.4(4) . .
C38 C34 C35 C36 0.0(6) . .
P1 C34 C35 C36 -175.5(4) . .
Fe C34 C35 C36 -60.3(4) . .
C38 C34 C35 Fe 60.3(4) . .
P1 C34 C35 Fe -115.2(4) . .
C29 Fe C35 C36 -135.7(3) . .
C34 Fe C35 C36 119.0(5) . .
C33 Fe C35 C36 -174.0(4) . .
C38 Fe C35 C36 80.0(4) . .
C31 Fe C35 C36 -58.3(5) . .
C30 Fe C35 C36 -92.0(4) . .
C32 Fe C35 C36 170.3(16) . .
C37 Fe C35 C36 37.1(3) . .
C29 Fe C35 C34 105.3(3) . .
C33 Fe C35 C34 67.0(4) . .
C38 Fe C35 C34 -39.0(3) . .
C36 Fe C35 C34 -119.0(5) . .
C31 Fe C35 C34 -177.3(4) . .
C30 Fe C35 C34 149.0(3) . .
C32 Fe C35 C34 51.3(18) . .
C37 Fe C35 C34 -81.9(4) . .
C34 C35 C36 C37 -0.1(6) . .
Fe C35 C36 C37 -59.6(4) . .
C34 C35 C36 Fe 59.5(4) . .
C35 Fe C36 C37 119.5(5) . .
C29 Fe C36 C37 -176.9(3) . .
C34 Fe C36 C37 81.0(4) . .
C33 Fe C36 C37 151.3(16) . .
C38 Fe C36 C37 36.4(3) . .
C31 Fe C36 C37 -93.0(4) . .
C30 Fe C36 C37 -136.3(3) . .
C32 Fe C36 C37 -58.1(6) . .
C29 Fe C36 C35 63.6(4) . .
C34 Fe C36 C35 -38.5(3) . .
C33 Fe C36 C35 31.8(18) . .
C38 Fe C36 C35 -83.1(4) . .
C31 Fe C36 C35 147.5(3) . .
C30 Fe C36 C35 104.2(3) . .
C32 Fe C36 C35 -177.6(4) . .
C37 Fe C36 C35 -119.5(5) . .
C35 C36 C37 C38 0.2(6) . .
Fe C36 C37 C38 -58.4(4) . .
C35 C36 C37 Fe 58.6(4) . .
C35 Fe C37 C38 83.0(4) . .
C29 Fe C37 C38 136.4(15) . .
C34 Fe C37 C38 38.0(3) . .
C33 Fe C37 C38 -51.8(6) . .
C36 Fe C37 C38 120.7(5) . .
C31 Fe C37 C38 -134.4(4) . .
C30 Fe C37 C38 -175.3(3) . .
C32 Fe C37 C38 -90.5(4) . .
C35 Fe C37 C36 -37.7(3) . .
C29 Fe C37 C36 15.7(17) . .
C34 Fe C37 C36 -82.6(4) . .
C33 Fe C37 C36 -172.5(4) . .
C38 Fe C37 C36 -120.7(5) . .
C31 Fe C37 C36 104.9(4) . .
C30 Fe C37 C36 64.1(4) . .
C32 Fe C37 C36 148.8(3) . .
C36 C37 C38 C34 -0.2(6) . .
Fe C37 C38 C34 -58.7(4) . .
C36 C37 C38 Fe 58.5(4) . .
C35 C34 C38 C37 0.1(6) . .
P1 C34 C38 C37 175.1(4) . .
Fe C34 C38 C37 60.0(4) . .
C35 C34 C38 Fe -59.8(4) . .
P1 C34 C38 Fe 115.1(5) . .
C35 Fe C38 C37 -80.5(4) . .
C29 Fe C38 C37 -169.4(4) . .
C34 Fe C38 C37 -119.8(5) . .
C33 Fe C38 C37 151.8(3) . .
C36 Fe C38 C37 -36.7(3) . .
C31 Fe C38 C37 67.8(5) . .
C30 Fe C38 C37 26.7(19) . .
C32 Fe C38 C37 108.0(4) . .
C35 Fe C38 C34 39.3(3) . .
C29 Fe C38 C34 -49.7(6) . .
C33 Fe C38 C34 -88.4(4) . .
C36 Fe C38 C34 83.1(4) . .
C31 Fe C38 C34 -172.5(3) . .
C30 Fe C38 C34 146.5(17) . .
C32 Fe C38 C34 -132.3(3) . .
C37 Fe C38 C34 119.8(5) . .
